data_7201086
loop_
_publ_author_name
'Xu, Jing'
'Bai, Zheng-Shuai'
'Chen, Man-Sheng'
'Su, Zhi'
'Chen, Shui-Sheng'
'Sun, Wei-Yin'

_publ_section_title
;
 Metal--organic frameworks with six- and four-fold interpenetration and
 their photoluminescence and adsorption property
;
_journal_issue 12
_journal_name_full CrystEngComm
_journal_page_first 2728
_journal_paper_doi 10.1039/b904784k
_journal_volume 11
_journal_year 2009
_chemical_formula_moiety 'C24 H24 N8 O2 Cu, 2(Cl)'
_chemical_formula_sum 'C24 H24 Cl2 Cu N8 O2'
_chemical_formula_weight 590.93
_chemical_name_systematic
;
?
;
_space_group_IT_number 50
_symmetry_cell_setting orthorhombic
_symmetry_space_group_name_Hall '-P 2ab 2b'
_symmetry_space_group_name_H-M 'P b a n :2'
_atom_sites_solution_hydrogens geom
_atom_sites_solution_primary direct
_atom_sites_solution_secondary difmap
_audit_creation_method SHELXL-97
_cell_angle_alpha 90.00
_cell_angle_beta 90.00
_cell_angle_gamma 90.00
_cell_formula_units_Z 2
_cell_length_a 13.327(3)
_cell_length_b 8.6627(19)
_cell_length_c 11.100(2)
_cell_measurement_reflns_used 1220
_cell_measurement_temperature 293(2)
_cell_measurement_theta_max 22.78
_cell_measurement_theta_min 3.35
_cell_volume 1281.5(5)
_computing_cell_refinement 'Saintplus (Bruker.2000)'
_computing_data_collection 'Smart (Bruker,2000)'
_computing_data_reduction 'Saintplus (Bruker.2000)'
_computing_structure_refinement 'SHELXL-97 (Sheldrick, 1997)'
_computing_structure_solution 'SHELXS-97 (Sheldrick, 1990)'
_diffrn_ambient_temperature 293(2)
_diffrn_measured_fraction_theta_full 0.999
_diffrn_measured_fraction_theta_max 0.999
_diffrn_measurement_device_type 'Bruker Smart Apex. CCD'
_diffrn_measurement_method 'omega and phi scans'
_diffrn_radiation_monochromator graphite
_diffrn_radiation_source 'fine-focus sealed tube'
_diffrn_radiation_type MoK\a
_diffrn_radiation_wavelength 0.71073
_diffrn_reflns_av_R_equivalents 0.0523
_diffrn_reflns_av_sigmaI/netI 0.0401
_diffrn_reflns_limit_h_max 15
_diffrn_reflns_limit_h_min -15
_diffrn_reflns_limit_k_max 10
_diffrn_reflns_limit_k_min -8
_diffrn_reflns_limit_l_max 13
_diffrn_reflns_limit_l_min -11
_diffrn_reflns_number 5825
_diffrn_reflns_theta_full 25.00
_diffrn_reflns_theta_max 25.00
_diffrn_reflns_theta_min 1.83
_exptl_absorpt_coefficient_mu 1.100
_exptl_absorpt_correction_T_max 0.892
_exptl_absorpt_correction_T_min 0.829
_exptl_absorpt_correction_type multi-scan
_exptl_absorpt_process_details 'SADBAS (Bruker,2000)'
_exptl_crystal_colour green
_exptl_crystal_density_diffrn 1.521
_exptl_crystal_density_method 'not measured'
_exptl_crystal_description block
_exptl_crystal_F_000 598
_exptl_crystal_size_max 0.18
_exptl_crystal_size_mid 0.14
_exptl_crystal_size_min 0.10
_refine_diff_density_max 0.731
_refine_diff_density_min -1.396
_refine_diff_density_rms 0.085
_refine_ls_extinction_method none
_refine_ls_goodness_of_fit_ref 1.148
_refine_ls_hydrogen_treatment constr
_refine_ls_matrix_type full
_refine_ls_number_parameters 86
_refine_ls_number_reflns 1136
_refine_ls_number_restraints 0
_refine_ls_restrained_S_all 1.148
_refine_ls_R_factor_all 0.0735
_refine_ls_R_factor_gt 0.0603
_refine_ls_shift/su_max 0.000
_refine_ls_shift/su_mean 0.000
_refine_ls_structure_factor_coef Fsqd
_refine_ls_weighting_details 'calc w=1/[\s^2^(Fo^2^)+(0.0681P)^2^+3.0267P] where P=(Fo^2^+2Fc^2^)/3'
_refine_ls_weighting_scheme calc
_refine_ls_wR_factor_gt 0.1639
_refine_ls_wR_factor_ref 0.1698
_reflns_number_gt 893
_reflns_number_total 1136
_reflns_threshold_expression >2sigma(I)
_cod_data_source_file b904784k.txt
_cod_data_source_block 2
_cod_depositor_comments
;
The following automatic conversions were performed:
'_symmetry_cell_setting' value 'Orthorhombic' changed to 'orthorhombic'
according to '/home/saulius/struct/CIF-dictionaries/cif_core.dic'
dictionary named 'cif_core.dic' version 2.4.1 from 2010-06-29.

Automatic conversion script
Id: cif_fix_enum 1527 2010-12-29 10:47:43Z saulius 
;
_cod_original_sg_symbol_Hall ' -P 2ab 2b'
_cod_original_sg_symbol_H-M ' Pban'
_cod_database_code 7201086

loop_
_symmetry_equiv_pos_as_xyz
'x, y, z'
'-x+1/2, -y+1/2, z'
'x, -y+1/2, -z'
'-x+1/2, y, -z'
'-x, -y, -z'
'x-1/2, y-1/2, -z'
'-x, y-1/2, z'
'x-1/2, -y, z'

loop_
_atom_site_label
_atom_site_type_symbol
_atom_site_fract_x
_atom_site_fract_y
_atom_site_fract_z
_atom_site_U_iso_or_equiv
_atom_site_adp_type
_atom_site_occupancy
_atom_site_symmetry_multiplicity
_atom_site_calc_flag
_atom_site_refinement_flags
_atom_site_disorder_assembly
_atom_site_disorder_group
Cu1 Cu 0.7500 0.7500 1.0000 0.0359(4) Uani 1 4 d S . .
N1 N 0.8559(3) 0.7420(5) 0.8708(3) 0.0351(10) Uani 1 1 d . . .
N2 N 0.9424(3) 0.6584(6) 0.7144(4) 0.0389(11) Uani 0.50 1 d P . .
N100 N 1.0007(4) 0.7607(7) 0.7731(4) 0.0508(14) Uani 0.50 1 d P . .
O1 O 0.7500 0.4666(7) 1.0000 0.079(2) Uani 1 2 d S . .
H1A H 0.7468 0.4350 0.9305 0.119 Uiso 0.50 1 d PR . .
Cl1 Cl 0.7500 0.2500 0.22935(19) 0.0567(6) Uani 1 2 d S . .
C1 C 0.8550(4) 0.6484(6) 0.7751(4) 0.0406(12) Uani 1 1 d . . .
H1 H 0.8016 0.5851 0.7536 0.049 Uiso 1 1 d R . .
C2 C 0.9454(4) 0.8121(7) 0.8674(5) 0.0498(14) Uani 1 1 d . . .
H2 H 0.9667 0.8860 0.9225 0.060 Uiso 1 1 d R . .
C3 C 1.0007(4) 0.7607(7) 0.7731(4) 0.0508(14) Uani 0.50 1 d P . .
H3 H 1.0609 0.7878 0.7548 0.061 Uiso 0.50 1 d PR . .
C4 C 0.9724(4) 0.5783(7) 0.6047(4) 0.0415(13) Uani 1 1 d . . .
C5 C 1.0719(4) 0.5657(8) 0.5728(5) 0.0567(16) Uani 1 1 d . . .
H5 H 1.1211 0.6092 0.6216 0.068 Uiso 1 1 d R . .
C6 C 0.9014(4) 0.5118(8) 0.5314(5) 0.0585(17) Uani 1 1 d . . .
H6 H 0.8340 0.5189 0.5526 0.070 Uiso 1 1 d R . .
C100 C 0.9424(3) 0.6584(6) 0.7144(4) 0.0389(11) Uani 0.50 1 d P . .

loop_
_atom_site_aniso_label
_atom_site_aniso_U_11
_atom_site_aniso_U_22
_atom_site_aniso_U_33
_atom_site_aniso_U_23
_atom_site_aniso_U_13
_atom_site_aniso_U_12
Cu1 0.0395(7) 0.0464(8) 0.0220(6) 0.000 0.000 0.000
N1 0.035(2) 0.045(2) 0.026(2) -0.0020(19) 0.0035(17) -0.002(2)
N2 0.036(2) 0.046(3) 0.035(2) 0.004(2) 0.0026(19) -0.002(2)
N100 0.041(3) 0.073(4) 0.039(3) -0.001(3) 0.004(2) -0.020(3)
O1 0.149(7) 0.044(3) 0.044(3) 0.000 0.019(4) 0.000
Cl1 0.0653(14) 0.0597(13) 0.0453(11) 0.000 0.000 -0.0070(11)
C1 0.035(3) 0.047(3) 0.040(3) -0.003(2) 0.005(2) -0.005(2)
C2 0.054(3) 0.064(4) 0.031(3) -0.005(3) -0.001(2) -0.018(3)
C3 0.041(3) 0.073(4) 0.039(3) -0.001(3) 0.004(2) -0.020(3)
C4 0.037(3) 0.049(3) 0.038(3) 0.006(2) -0.001(2) -0.002(3)
C5 0.039(3) 0.082(5) 0.050(3) -0.011(3) -0.002(3) -0.009(3)
C6 0.032(3) 0.089(5) 0.054(3) -0.010(3) 0.005(3) -0.002(3)
C100 0.036(2) 0.046(3) 0.035(2) 0.004(2) 0.0026(19) -0.002(2)

loop_
_atom_type_symbol
_atom_type_description
_atom_type_scat_dispersion_real
_atom_type_scat_dispersion_imag
_atom_type_scat_source
C C 0.0033 0.0016 'International Tables Vol C Tables 4.2.6.8 and 6.1.1.4'
H H 0.0000 0.0000 'International Tables Vol C Tables 4.2.6.8 and 6.1.1.4'
N N 0.0061 0.0033 'International Tables Vol C Tables 4.2.6.8 and 6.1.1.4'
O O 0.0106 0.0060 'International Tables Vol C Tables 4.2.6.8 and 6.1.1.4'
Cl Cl 0.1484 0.1585 'International Tables Vol C Tables 4.2.6.8 and 6.1.1.4'
Cu Cu 0.3201 1.2651 'International Tables Vol C Tables 4.2.6.8 and 6.1.1.4'

loop_
_geom_angle_atom_site_label_1
_geom_angle_atom_site_label_2
_geom_angle_atom_site_label_3
_geom_angle
_geom_angle_site_symmetry_1
_geom_angle_site_symmetry_3
_geom_angle_publ_flag
N1 Cu1 N1 176.1(2) 2_665 3_567 ?
N1 Cu1 N1 89.2(2) 2_665 . ?
N1 Cu1 N1 91.0(2) 3_567 . ?
N1 Cu1 N1 91.0(2) 2_665 4_657 ?
N1 Cu1 N1 89.2(2) 3_567 4_657 ?
N1 Cu1 N1 176.1(2) . 4_657 ?
N1 Cu1 O1 91.96(12) 2_665 . ?
N1 Cu1 O1 91.96(12) 3_567 . ?
N1 Cu1 O1 88.04(12) . . ?
N1 Cu1 O1 88.04(12) 4_657 . ?
C1 N1 C2 105.1(4) . . ?
C1 N1 Cu1 125.5(3) . . ?
C2 N1 Cu1 129.0(3) . . ?
N100 N2 C1 107.4(4) . . ?
N100 N2 C4 124.0(4) . . ?
C1 N2 C4 128.6(5) . . ?
N2 N100 C2 106.1(5) . . ?
N2 N100 H3 127.1 . . ?
C2 N100 H3 126.8 . . ?
N1 C1 N2 110.5(4) . . ?
N1 C1 H1 124.7 . . ?
N2 C1 H1 124.8 . . ?
N1 C2 N100 110.9(5) . . ?
N1 C2 H2 124.4 . . ?
N100 C2 H2 124.7 . . ?
C6 C4 C5 118.5(5) . . ?
C6 C4 N2 120.3(5) . . ?
C5 C4 N2 121.1(5) . . ?
C4 C5 C6 120.1(5) . 5_766 ?
C4 C5 H5 119.8 . . ?
C6 C5 H5 120.1 5_766 . ?
C4 C6 C5 121.4(5) . 5_766 ?
C4 C6 H6 119.1 . . ?
C5 C6 H6 119.5 5_766 . ?

loop_
_geom_bond_atom_site_label_1
_geom_bond_atom_site_label_2
_geom_bond_distance
_geom_bond_site_symmetry_2
_geom_bond_publ_flag
Cu1 N1 2.014(4) 2_665 ?
Cu1 N1 2.014(4) 3_567 ?
Cu1 N1 2.014(4) . ?
Cu1 N1 2.014(4) 4_657 ?
Cu1 O1 2.455(6) . ?
N1 C1 1.336(6) . ?
N1 C2 1.339(7) . ?
N2 N100 1.346(7) . ?
N2 C1 1.349(6) . ?
N2 C4 1.457(7) . ?
N100 C2 1.356(7) . ?
N100 H3 0.8600 . ?
O1 H1A 0.8200 . ?
C1 H1 0.9300 . ?
C2 H2 0.9300 . ?
C4 C6 1.375(8) . ?
C4 C5 1.377(7) . ?
C5 C6 1.384(8) 5_766 ?
C5 H5 0.9300 . ?
C6 C5 1.384(8) 5_766 ?
C6 H6 0.9300 . ?

loop_
_geom_torsion_atom_site_label_1
_geom_torsion_atom_site_label_2
_geom_torsion_atom_site_label_3
_geom_torsion_atom_site_label_4
_geom_torsion
_geom_torsion_site_symmetry_1
_geom_torsion_site_symmetry_2
_geom_torsion_site_symmetry_3
_geom_torsion_site_symmetry_4
_geom_torsion_publ_flag
N1 Cu1 N1 C1 -48.2(4) 2_665 . . . ?
N1 Cu1 N1 C1 135.8(5) 3_567 . . . ?
N1 Cu1 N1 C1 43.8(4) 4_657 . . . ?
N1 Cu1 N1 C2 140.3(5) 2_665 . . . ?
N1 Cu1 N1 C2 -35.8(4) 3_567 . . . ?
N1 Cu1 N1 C2 -127.7(5) 4_657 . . . ?
C1 N2 N100 C2 -1.1(6) . . . . ?
C4 N2 N100 C2 178.3(5) . . . . ?
C2 N1 C1 N2 0.8(6) . . . . ?
Cu1 N1 C1 N2 -172.4(3) . . . . ?
N100 N2 C1 N1 0.2(6) . . . . ?
C4 N2 C1 N1 -179.1(5) . . . . ?
C1 N1 C2 N100 -1.5(6) . . . . ?
Cu1 N1 C2 N100 171.4(4) . . . . ?
N2 N100 C2 N1 1.6(7) . . . . ?
N100 N2 C4 C6 -161.1(6) . . . . ?
C1 N2 C4 C6 18.1(9) . . . . ?
N100 N2 C4 C5 19.7(8) . . . . ?
C1 N2 C4 C5 -161.1(6) . . . . ?
C6 C4 C5 C6 0.4(10) . . . 5_766 ?
N2 C4 C5 C6 179.6(6) . . . 5_766 ?
C5 C4 C6 C5 -0.4(11) . . . 5_766 ?
N2 C4 C6 C5 -179.6(6) . . . 5_766 ?
